data_4513448
loop_
_publ_author_name
'Llinas, Antonio'
'Barbas, Rafael'
'Font-Bardia, Merc\`e'
'Quayle, Michael J.'
'Velaga, Sitaram'
'Prohens, Rafel'

_publ_section_title
;
 Two New Polymorphic Cocrystals of Zafirlukast: Preparation, Crystal
 Structure, and Stability Relations
;
_journal_issue 8
_journal_name_full 'Crystal Growth &amp; Design'
_journal_page_first 4162
_journal_paper_doi 10.1021/acs.cgd.5b00744
_journal_volume 15
_journal_year 2015
_chemical_formula_moiety 'C31 H33 N3 O6 S, C4 H10 O'
_chemical_formula_sum 'C35 H43 N3 O7 S'
_chemical_formula_weight 649.78
_chemical_name_systematic
;
 ?
;
_space_group_crystal_system monoclinic
_space_group_IT_number 9
_space_group_name_Hall 'C -2yc'
_space_group_name_H-M_alt 'C 1 c 1'
_symmetry_space_group_name_Hall 'C -2yc'
_symmetry_space_group_name_H-M 'C 1 c 1'
_atom_sites_solution_hydrogens geom
_audit_creation_method SHELXL-97
_cell_angle_alpha 90
_cell_angle_beta 112.768(12)
_cell_angle_gamma 90
_cell_formula_units_Z 4
_cell_length_a 10.333(4)
_cell_length_b 36.097(13)
_cell_length_c 9.961(3)
_cell_measurement_reflns_used 5619
_cell_measurement_temperature 302(2)
_cell_measurement_theta_max 22.87
_cell_measurement_theta_min 2.21
_cell_volume 3426(2)
_computing_cell_refinement 'Bruker SAINT'
_computing_data_collection 'Bruker APEX2'
_computing_data_reduction 'Bruker SAINT'
_computing_molecular_graphics 'Bruker SHELXTL'
_computing_publication_material 'Bruker SHELXTL'
_computing_structure_refinement 'SHELXL-97 (Sheldrick 2008)'
_computing_structure_solution 'SHELXS-97 (Sheldrick 2008)'
_diffrn_ambient_temperature 302(2)
_diffrn_measured_fraction_theta_full 0.978
_diffrn_measured_fraction_theta_max 0.933
_diffrn_measurement_device_type 'D8 Venture'
_diffrn_measurement_method '\f and \w scans'
_diffrn_radiation_type MoK\a
_diffrn_radiation_wavelength 0.71073
_diffrn_reflns_av_R_equivalents 0.0796
_diffrn_reflns_av_unetI/netI 0.1134
_diffrn_reflns_laue_measured_fraction_full 0.978
_diffrn_reflns_laue_measured_fraction_max 0.933
_diffrn_reflns_limit_h_max 13
_diffrn_reflns_limit_h_min -13
_diffrn_reflns_limit_k_max 48
_diffrn_reflns_limit_k_min -48
_diffrn_reflns_limit_l_max 11
_diffrn_reflns_limit_l_min -13
_diffrn_reflns_number 23746
_diffrn_reflns_point_group_measured_fraction_full 0.885
_diffrn_reflns_point_group_measured_fraction_max 0.821
_diffrn_reflns_theta_full 25.242
_diffrn_reflns_theta_max 28.815
_diffrn_reflns_theta_min 2.211
_diffrn_source microfocus
_exptl_absorpt_coefficient_mu 0.146
_exptl_absorpt_correction_T_max 0.7457
_exptl_absorpt_correction_T_min 0.6309
_exptl_absorpt_correction_type multi-scan
_exptl_absorpt_process_details sadabs
_exptl_crystal_colour colourless
_exptl_crystal_density_diffrn 1.260
_exptl_crystal_description plate
_exptl_crystal_F_000 1384
_exptl_crystal_size_max 0.522
_exptl_crystal_size_mid 0.140
_exptl_crystal_size_min 0.086
_refine_diff_density_max 0.234
_refine_diff_density_min -0.278
_refine_diff_density_rms 0.064
_refine_ls_abs_structure_details
;
 Flack x determined using 1449 quotients [(I+)-(I-)]/[(I+)+(I-)]
 (Parsons and Flack (2004), Acta Cryst. A60, s61).
;
_refine_ls_abs_structure_Flack 0.00(3)
_refine_ls_extinction_method none
_refine_ls_goodness_of_fit_ref 0.914
_refine_ls_hydrogen_treatment constr
_refine_ls_matrix_type full
_refine_ls_number_parameters 394
_refine_ls_number_reflns 7343
_refine_ls_number_restraints 5
_refine_ls_restrained_S_all 0.919
_refine_ls_R_factor_all 0.1224
_refine_ls_R_factor_gt 0.0428
_refine_ls_shift/su_max 0.001
_refine_ls_shift/su_mean 0.000
_refine_ls_structure_factor_coef Fsqd
_refine_ls_weighting_details
;
 w=1/[\s^2^(Fo^2^)+(0.0504P)^2^]
 where P=(Fo^2^+2Fc^2^)/3
;
_refine_ls_weighting_scheme calc
_refine_ls_wR_factor_gt 0.0833
_refine_ls_wR_factor_ref 0.1043
_reflns_Friedel_coverage 0.756
_reflns_friedel_fraction_full 0.791
_reflns_friedel_fraction_max 0.709
_reflns_number_gt 4260
_reflns_number_total 7343
_reflns_threshold_expression 'I > 2\s(I)'
_cod_data_source_file cg5b00744_si_004.cif
_cod_data_source_block mo_023tb8_0m_aa
_cod_depositor_comments 'Adding full bibliography for 4513446--4513449.cif.'
_cod_database_code 4513448
_shelx_space_group_comment
;
The symmetry employed for this shelxl refinement is uniquely defined
by the following loop, which should always be used as a source of
symmetry information in preference to the above space-group names.
They are only intended as comments.
;

loop_
_space_group_symop_operation_xyz
'x, y, z'
'x, -y, z+1/2'
'x+1/2, y+1/2, z'
'x+1/2, -y+1/2, z+1/2'

loop_
_atom_site_label
_atom_site_type_symbol
_atom_site_fract_x
_atom_site_fract_y
_atom_site_fract_z
_atom_site_U_iso_or_equiv
_atom_site_adp_type
_atom_site_occupancy
_atom_site_site_symmetry_order
_atom_site_calc_flag
_atom_site_refinement_flags_posn
_atom_site_refinement_flags_adp
S1 S 0.96530(10) 0.59399(3) 1.05546(11) 0.0744(3) Uani 1 1 d . U
O1 O 1.1019(3) 0.58942(13) 1.0563(4) 0.1229(15) Uani 1 1 d . .
O2 O 0.8873(4) 0.56286(8) 1.0688(4) 0.1026(11) Uani 1 1 d . U
O3 O 1.0139(2) 0.65940(9) 0.9165(3) 0.0803(8) Uani 1 1 d . .
O4 O 0.4774(2) 0.64453(6) 0.3878(3) 0.0614(7) Uani 1 1 d . .
O5 O 0.3279(3) 0.59772(8) -0.2986(4) 0.0911(10) Uani 1 1 d . .
O6 O 0.1151(3) 0.59159(10) -0.2900(5) 0.1187(14) Uani 1 1 d . U
N1 N 0.8629(3) 0.61338(8) 0.8972(3) 0.0548(7) Uani 1 1 d . .
H1N H 0.7837 0.6032 0.8463 0.066 Uiso 1 1 calc R U
N2 N 0.6922(3) 0.73237(7) 0.0858(3) 0.0548(7) Uani 1 1 d . .
N3 N 0.2433(3) 0.63848(9) -0.1768(4) 0.0711(10) Uani 1 1 d . .
H3N H 0.1698 0.6436 -0.1598 0.085 Uiso 1 1 calc R U
C1 C 0.7185(4) 0.61897(12) 1.1531(5) 0.0811(13) Uani 1 1 d . .
H1A H 0.6862 0.6230 1.0500 0.122 Uiso 1 1 calc R U
H1B H 0.6552 0.6306 1.1896 0.122 Uiso 1 1 calc R U
H1C H 0.7221 0.5929 1.1723 0.122 Uiso 1 1 calc R U
C2 C 0.8613(3) 0.63517(10) 1.2263(4) 0.0593(9) Uani 1 1 d . .
C3 C 0.8881(5) 0.66006(12) 1.3389(6) 0.0821(13) Uani 1 1 d . .
H3A H 0.8150 0.6668 1.3664 0.098 Uiso 1 1 calc R U
C4 C 1.0177(7) 0.67524(14) 1.4117(6) 0.1006(16) Uani 1 1 d . .
H4 H 1.0305 0.6913 1.4888 0.121 Uiso 1 1 calc R U
C5 C 1.1276(5) 0.66757(14) 1.3750(6) 0.0931(14) Uani 1 1 d . .
H5 H 1.2148 0.6784 1.4243 0.112 Uiso 1 1 calc R U
C6 C 1.1062(4) 0.64289(13) 1.2606(5) 0.0768(12) Uani 1 1 d . .
H6 H 1.1797 0.6373 1.2320 0.092 Uiso 1 1 calc R U
C7 C 0.9764(4) 0.62663(10) 1.1898(4) 0.0604(9) Uani 1 1 d . .
C8 C 0.9015(3) 0.64490(11) 0.8467(4) 0.0555(9) Uani 1 1 d . .
C9 C 0.8004(3) 0.66117(9) 0.7104(4) 0.0456(7) Uani 1 1 d . .
C10 C 0.6830(3) 0.64308(8) 0.6136(4) 0.0431(7) Uani 1 1 d . .
H10 H 0.6660 0.6186 0.6308 0.052 Uiso 1 1 calc R U
C11 C 0.5912(3) 0.66111(8) 0.4919(4) 0.0433(7) Uani 1 1 d . .
C12 C 0.6112(3) 0.69831(9) 0.4696(4) 0.0501(8) Uani 1 1 d . .
C13 C 0.7305(5) 0.71559(9) 0.5674(5) 0.0688(11) Uani 1 1 d . .
H13 H 0.7467 0.7404 0.5537 0.083 Uiso 1 1 calc R U
C14 C 0.8241(4) 0.69693(10) 0.6830(4) 0.0660(11) Uani 1 1 d . .
H14 H 0.9055 0.7088 0.7441 0.079 Uiso 1 1 calc R U
C15 C 0.5126(4) 0.71982(10) 0.3394(4) 0.0638(10) Uani 1 1 d . .
H15A H 0.4201 0.7086 0.3062 0.077 Uiso 1 1 calc R U
H15B H 0.5046 0.7450 0.3693 0.077 Uiso 1 1 calc R U
C16 C 0.5610(4) 0.72079(9) 0.2146(4) 0.0503(8) Uani 1 1 d . .
C17 C 0.6755(4) 0.73882(9) 0.2128(4) 0.0578(9) Uani 1 1 d . .
H17 H 0.7346 0.7536 0.2881 0.069 Uiso 1 1 calc R U
C18 C 0.5857(3) 0.70926(8) 0.0005(4) 0.0461(7) Uani 1 1 d . .
C19 C 0.5002(3) 0.70154(8) 0.0781(4) 0.0477(8) Uani 1 1 d . .
C20 C 0.3866(3) 0.67785(9) 0.0189(4) 0.0541(9) Uani 1 1 d . .
H20 H 0.3292 0.6724 0.0687 0.065 Uiso 1 1 calc R U
C21 C 0.3609(3) 0.66256(9) -0.1171(4) 0.0549(9) Uani 1 1 d . .
C22 C 0.4453(3) 0.67110(9) -0.1939(4) 0.0533(8) Uani 1 1 d . .
H22 H 0.4244 0.6609 -0.2856 0.064 Uiso 1 1 calc R U
C23 C 0.5585(3) 0.69430(9) -0.1360(4) 0.0534(8) Uani 1 1 d . .
H23 H 0.6151 0.6998 -0.1866 0.064 Uiso 1 1 calc R U
C24 C 0.2386(4) 0.60848(12) -0.2571(6) 0.0777(12) Uani 1 1 d . .
C25 C 0.1103(7) 0.54670(18) -0.3327(8) 0.1281(10) Uani 1 1 d D U
H25 H 0.2014 0.5342 -0.3027 0.154 Uiso 1 1 calc R U
C26 C 0.0013(6) 0.52741(17) -0.2940(8) 0.1281(10) Uani 1 1 d . .
H26A H 0.0122 0.5007 -0.2946 0.154 Uiso 1 1 calc R U
H26B H 0.0062 0.5351 -0.1988 0.154 Uiso 1 1 calc R U
C27 C -0.1333(6) 0.53945(18) -0.4108(8) 0.1281(10) Uani 1 1 d . .
H27A H -0.1913 0.5182 -0.4554 0.154 Uiso 1 1 calc R U
H27B H -0.1850 0.5555 -0.3712 0.154 Uiso 1 1 calc R U
C28 C -0.0952(7) 0.55916(18) -0.5165(9) 0.1281(10) Uani 1 1 d . .
H28A H -0.1360 0.5838 -0.5304 0.154 Uiso 1 1 calc R U
H28B H -0.1339 0.5463 -0.6091 0.154 Uiso 1 1 calc R U
C29 C 0.0597(6) 0.56244(19) -0.4710(8) 0.1281(10) Uani 1 1 d D .
H29A H 0.0920 0.5489 -0.5362 0.154 Uiso 1 1 calc R U
H29B H 0.0883 0.5881 -0.4675 0.154 Uiso 1 1 calc R U
C30 C 0.8129(4) 0.74206(12) 0.0527(5) 0.0794(13) Uani 1 1 d . .
H30A H 0.7817 0.7536 -0.0413 0.119 Uiso 1 1 calc R U
H30B H 0.8649 0.7201 0.0524 0.119 Uiso 1 1 calc R U
H30C H 0.8719 0.7589 0.1251 0.119 Uiso 1 1 calc R U
C31 C 0.4589(4) 0.60639(10) 0.4002(5) 0.0810(13) Uani 1 1 d . .
H31A H 0.3871 0.5974 0.3120 0.121 Uiso 1 1 calc R U
H31B H 0.4317 0.6019 0.4805 0.121 Uiso 1 1 calc R U
H31C H 0.5454 0.5937 0.4164 0.121 Uiso 1 1 calc R U
O7 O 0.6047(2) 0.57556(6) 0.7761(3) 0.0717(8) Uani 1 1 d . .
H7O H 0.5229 0.5826 0.7421 0.086 Uiso 1 1 calc R U
C32 C 0.6084(5) 0.53619(10) 0.7916(5) 0.0819(13) Uani 1 1 d . .
H32A H 0.5886 0.5298 0.8763 0.098 Uiso 1 1 calc R U
H32B H 0.7023 0.5275 0.8086 0.098 Uiso 1 1 calc R U
C33 C 0.5066(5) 0.51681(12) 0.6624(6) 0.0826(13) Uani 1 1 d . .
H33A H 0.4130 0.5260 0.6440 0.099 Uiso 1 1 calc R U
H33B H 0.5279 0.5227 0.5782 0.099 Uiso 1 1 calc R U
C34 C 0.5080(7) 0.47638(15) 0.6795(7) 0.128(2) Uani 1 1 d . .
H34A H 0.4961 0.4707 0.7693 0.153 Uiso 1 1 calc R U
H34B H 0.5992 0.4671 0.6889 0.153 Uiso 1 1 calc R U
C35 C 0.3985(6) 0.45663(18) 0.5584(7) 0.129(2) Uani 1 1 d . .
H35A H 0.3446 0.4742 0.4859 0.193 Uiso 1 1 calc R U
H35B H 0.3378 0.4436 0.5948 0.193 Uiso 1 1 calc R U
H35C H 0.4420 0.4393 0.5159 0.193 Uiso 1 1 calc R U

loop_
_atom_site_aniso_label
_atom_site_aniso_U_11
_atom_site_aniso_U_22
_atom_site_aniso_U_33
_atom_site_aniso_U_23
_atom_site_aniso_U_13
_atom_site_aniso_U_12
S1 0.0681(6) 0.0857(7) 0.0523(6) -0.0041(5) 0.0046(4) 0.0378(5)
O1 0.0766(19) 0.199(4) 0.072(2) -0.019(2) 0.0064(16) 0.079(2)
O2 0.135(3) 0.0602(15) 0.077(2) 0.0095(14) 0.0019(19) 0.0260(13)
O3 0.0433(14) 0.138(2) 0.0551(17) -0.0157(17) 0.0135(12) -0.0211(15)
O4 0.0469(13) 0.0614(14) 0.0573(16) 0.0047(11) -0.0003(11) -0.0005(10)
O5 0.0624(16) 0.0805(18) 0.149(3) -0.0332(19) 0.0608(18) -0.0117(13)
O6 0.0712(19) 0.143(2) 0.169(4) -0.068(3) 0.076(2) -0.049(2)
N1 0.0420(14) 0.0724(18) 0.0401(17) -0.0027(13) 0.0052(12) 0.0022(13)
N2 0.0606(16) 0.0550(15) 0.056(2) 0.0058(14) 0.0308(14) -0.0083(13)
N3 0.0487(18) 0.081(2) 0.092(3) -0.0225(19) 0.0370(18) -0.0102(15)
C1 0.056(2) 0.084(3) 0.107(4) 0.022(2) 0.036(2) 0.017(2)
C2 0.053(2) 0.059(2) 0.065(3) 0.0214(18) 0.0224(18) 0.0147(16)
C3 0.101(3) 0.074(3) 0.096(4) -0.003(3) 0.065(3) 0.015(2)
C4 0.131(5) 0.100(4) 0.072(3) -0.022(3) 0.040(3) -0.010(3)
C5 0.084(3) 0.118(4) 0.069(3) -0.015(3) 0.020(3) -0.020(3)
C6 0.052(2) 0.117(3) 0.061(3) -0.010(3) 0.0203(19) 0.006(2)
C7 0.058(2) 0.073(2) 0.043(2) 0.0090(17) 0.0111(17) 0.0191(18)
C8 0.0396(17) 0.085(2) 0.044(2) -0.0161(18) 0.0192(16) -0.0068(16)
C9 0.0443(16) 0.0578(19) 0.0406(19) -0.0062(15) 0.0231(14) -0.0053(14)
C10 0.0454(16) 0.0383(14) 0.047(2) -0.0020(13) 0.0197(15) -0.0016(13)
C11 0.0412(16) 0.0452(16) 0.0462(19) -0.0058(14) 0.0200(14) 0.0023(13)
C12 0.072(2) 0.0476(18) 0.046(2) -0.0027(15) 0.0385(18) 0.0037(16)
C13 0.115(3) 0.0450(19) 0.059(3) -0.0075(18) 0.047(2) -0.019(2)
C14 0.076(2) 0.074(2) 0.052(2) -0.022(2) 0.029(2) -0.041(2)
C15 0.089(3) 0.056(2) 0.062(3) 0.0121(17) 0.046(2) 0.0212(18)
C16 0.070(2) 0.0438(17) 0.047(2) 0.0102(14) 0.0330(17) 0.0118(15)
C17 0.077(2) 0.0485(19) 0.048(2) 0.0026(15) 0.0253(18) 0.0029(16)
C18 0.0510(18) 0.0431(16) 0.049(2) 0.0074(15) 0.0242(15) 0.0011(13)
C19 0.0491(18) 0.0431(16) 0.062(2) 0.0086(15) 0.0332(17) 0.0091(13)
C20 0.0539(19) 0.0521(18) 0.068(3) 0.0084(17) 0.0366(18) 0.0078(15)
C21 0.0449(18) 0.0527(19) 0.071(3) 0.0032(18) 0.0271(18) 0.0017(14)
C22 0.0523(19) 0.0560(19) 0.053(2) 0.0005(16) 0.0213(16) 0.0007(15)
C23 0.0519(19) 0.0591(19) 0.057(2) 0.0074(17) 0.0299(16) -0.0008(15)
C24 0.059(2) 0.072(3) 0.112(4) -0.007(2) 0.044(2) -0.0048(19)
C25 0.1065(18) 0.1208(18) 0.148(3) -0.0071(18) 0.0392(19) -0.0160(15)
C26 0.1065(18) 0.1208(18) 0.148(3) -0.0071(18) 0.0392(19) -0.0160(15)
C27 0.1065(18) 0.1208(18) 0.148(3) -0.0071(18) 0.0392(19) -0.0160(15)
C28 0.1065(18) 0.1208(18) 0.148(3) -0.0071(18) 0.0392(19) -0.0160(15)
C29 0.1065(18) 0.1208(18) 0.148(3) -0.0071(18) 0.0392(19) -0.0160(15)
C30 0.080(3) 0.082(3) 0.088(3) -0.014(2) 0.046(3) -0.034(2)
C31 0.062(2) 0.059(2) 0.085(3) -0.016(2) -0.012(2) -0.0117(18)
O7 0.0570(14) 0.0584(15) 0.095(2) 0.0121(14) 0.0241(14) -0.0020(11)
C32 0.087(3) 0.060(2) 0.096(4) 0.002(2) 0.033(3) -0.011(2)
C33 0.070(2) 0.079(3) 0.099(4) 0.007(2) 0.032(2) -0.002(2)
C34 0.149(5) 0.091(4) 0.107(5) -0.004(3) 0.009(4) -0.022(3)
C35 0.126(5) 0.134(5) 0.114(5) -0.023(4) 0.032(4) -0.050(4)

loop_
_atom_type_symbol
_atom_type_description
_atom_type_scat_dispersion_real
_atom_type_scat_dispersion_imag
_atom_type_scat_source
C C 0.0033 0.0016 'International Tables Vol C Tables 4.2.6.8 and 6.1.1.4'
H H 0.0000 0.0000 'International Tables Vol C Tables 4.2.6.8 and 6.1.1.4'
N N 0.0061 0.0033 'International Tables Vol C Tables 4.2.6.8 and 6.1.1.4'
O O 0.0106 0.0060 'International Tables Vol C Tables 4.2.6.8 and 6.1.1.4'
S S 0.1246 0.1234 'International Tables Vol C Tables 4.2.6.8 and 6.1.1.4'

loop_
_geom_angle_atom_site_label_1
_geom_angle_atom_site_label_2
_geom_angle_atom_site_label_3
_geom_angle
O2 S1 O1 120.5(2)
O2 S1 N1 104.15(17)
O1 S1 N1 108.6(2)
O2 S1 C7 109.5(2)
O1 S1 C7 107.6(2)
N1 S1 C7 105.57(16)
C11 O4 C31 118.0(2)
C24 O6 C25 115.9(4)
C8 N1 S1 121.8(2)
C8 N1 H1N 119.1
S1 N1 H1N 119.1
C17 N2 C18 108.6(3)
C17 N2 C30 126.8(3)
C18 N2 C30 123.8(3)
C24 N3 C21 124.9(3)
C24 N3 H3N 117.6
C21 N3 H3N 117.6
C2 C1 H1A 109.5
C2 C1 H1B 109.5
H1A C1 H1B 109.5
C2 C1 H1C 109.5
H1A C1 H1C 109.5
H1B C1 H1C 109.5
C3 C2 C7 115.4(4)
C3 C2 C1 120.3(4)
C7 C2 C1 124.3(4)
C4 C3 C2 122.7(4)
C4 C3 H3A 118.6
C2 C3 H3A 118.6
C5 C4 C3 121.9(5)
C5 C4 H4 119.1
C3 C4 H4 119.1
C4 C5 C6 118.0(5)
C4 C5 H5 121.0
C6 C5 H5 121.0
C7 C6 C5 120.2(4)
C7 C6 H6 119.9
C5 C6 H6 119.9
C6 C7 C2 121.8(4)
C6 C7 S1 116.1(3)
C2 C7 S1 122.2(3)
O3 C8 N1 119.9(3)
O3 C8 C9 122.3(4)
N1 C8 C9 117.8(3)
C14 C9 C10 118.9(3)
C14 C9 C8 116.3(3)
C10 C9 C8 124.7(3)
C11 C10 C9 120.5(3)
C11 C10 H10 119.7
C9 C10 H10 119.7
O4 C11 C10 123.8(3)
O4 C11 C12 116.1(3)
C10 C11 C12 120.1(3)
C13 C12 C11 118.0(3)
C13 C12 C15 119.4(3)
C11 C12 C15 122.6(3)
C14 C13 C12 121.2(3)
C14 C13 H13 119.4
C12 C13 H13 119.4
C13 C14 C9 121.0(3)
C13 C14 H14 119.5
C9 C14 H14 119.5
C16 C15 C12 112.9(3)
C16 C15 H15A 109.0
C12 C15 H15A 109.0
C16 C15 H15B 109.0
C12 C15 H15B 109.0
H15A C15 H15B 107.8
C17 C16 C19 106.5(3)
C17 C16 C15 126.2(3)
C19 C16 C15 127.2(3)
C16 C17 N2 110.8(3)
C16 C17 H17 124.6
N2 C17 H17 124.6
N2 C18 C23 130.6(3)
N2 C18 C19 107.5(3)
C23 C18 C19 121.9(3)
C20 C19 C18 119.8(3)
C20 C19 C16 133.6(3)
C18 C19 C16 106.6(3)
C19 C20 C21 118.1(3)
C19 C20 H20 121.0
C21 C20 H20 121.0
C20 C21 C22 121.4(3)
C20 C21 N3 117.3(3)
C22 C21 N3 121.2(3)
C23 C22 C21 121.0(3)
C23 C22 H22 119.5
C21 C22 H22 119.5
C22 C23 C18 117.9(3)
C22 C23 H23 121.1
C18 C23 H23 121.1
O5 C24 N3 127.5(4)
O5 C24 O6 123.4(4)
N3 C24 O6 109.1(4)
C29 C25 C26 114.4(6)
C29 C25 O6 79.6(5)
C26 C25 O6 109.7(5)
C29 C25 H25 116.0
C26 C25 H25 116.0
O6 C25 H25 116.0
C27 C26 C25 103.3(6)
C27 C26 H26A 111.1
C25 C26 H26A 111.1
C27 C26 H26B 111.1
C25 C26 H26B 111.1
H26A C26 H26B 109.1
C28 C27 C26 106.1(5)
C28 C27 H27A 110.5
C26 C27 H27A 110.5
C28 C27 H27B 110.5
C26 C27 H27B 110.5
H27A C27 H27B 108.7
C27 C28 C29 112.4(6)
C27 C28 H28A 109.1
C29 C28 H28A 109.1
C27 C28 H28B 109.1
C29 C28 H28B 109.1
H28A C28 H28B 107.9
C25 C29 C28 102.5(6)
C25 C29 H29A 111.3
C28 C29 H29A 111.3
C25 C29 H29B 111.3
C28 C29 H29B 111.3
H29A C29 H29B 109.2
N2 C30 H30A 109.5
N2 C30 H30B 109.5
H30A C30 H30B 109.5
N2 C30 H30C 109.5
H30A C30 H30C 109.5
H30B C30 H30C 109.5
O4 C31 H31A 109.5
O4 C31 H31B 109.5
H31A C31 H31B 109.5
O4 C31 H31C 109.5
H31A C31 H31C 109.5
H31B C31 H31C 109.5
C32 O7 H7O 109.5
O7 C32 C33 113.2(4)
O7 C32 H32A 108.9
C33 C32 H32A 108.9
O7 C32 H32B 108.9
C33 C32 H32B 108.9
H32A C32 H32B 107.7
C34 C33 C32 113.3(4)
C34 C33 H33A 108.9
C32 C33 H33A 108.9
C34 C33 H33B 108.9
C32 C33 H33B 108.9
H33A C33 H33B 107.7
C33 C34 C35 114.5(5)
C33 C34 H34A 108.6
C35 C34 H34A 108.6
C33 C34 H34B 108.6
C35 C34 H34B 108.6
H34A C34 H34B 107.6
C34 C35 H35A 109.5
C34 C35 H35B 109.5
H35A C35 H35B 109.5
C34 C35 H35C 109.5
H35A C35 H35C 109.5
H35B C35 H35C 109.5

loop_
_geom_bond_atom_site_label_1
_geom_bond_atom_site_label_2
_geom_bond_distance
S1 O2 1.418(4)
S1 O1 1.418(3)
S1 N1 1.675(3)
S1 C7 1.753(4)
O3 C8 1.217(4)
O4 C11 1.368(4)
O4 C31 1.402(4)
O5 C24 1.212(5)
O6 C24 1.336(5)
O6 C25 1.671(7)
N1 C8 1.365(5)
N1 H1N 0.8600
N2 C17 1.361(5)
N2 C18 1.380(4)
N2 C30 1.451(5)
N3 C24 1.336(5)
N3 C21 1.424(4)
N3 H3N 0.8600
C1 C2 1.489(5)
C1 H1A 0.9600
C1 H1B 0.9600
C1 H1C 0.9600
C2 C3 1.378(6)
C2 C7 1.407(5)
C3 C4 1.367(7)
C3 H3A 0.9300
C4 C5 1.350(8)
C4 H4 0.9300
C5 C6 1.395(7)
C5 H5 0.9300
C6 C7 1.381(5)
C6 H6 0.9300
C8 C9 1.477(5)
C9 C14 1.361(5)
C9 C10 1.386(4)
C10 C11 1.380(5)
C10 H10 0.9300
C11 C12 1.389(4)
C12 C13 1.388(5)
C12 C15 1.517(5)
C13 C14 1.361(6)
C13 H13 0.9300
C14 H14 0.9300
C15 C16 1.510(5)
C15 H15A 0.9700
C15 H15B 0.9700
C16 C17 1.357(5)
C16 C19 1.437(5)
C17 H17 0.9300
C18 C23 1.387(5)
C18 C19 1.409(4)
C19 C20 1.386(5)
C20 C21 1.390(5)
C20 H20 0.9300
C21 C22 1.399(5)
C22 C23 1.370(4)
C22 H22 0.9300
C23 H23 0.9300
C25 C29 1.391(8)
C25 C26 1.496(9)
C25 H25 0.9800
C26 C27 1.491(8)
C26 H26A 0.9700
C26 H26B 0.9700
C27 C28 1.446(9)
C27 H27A 0.9700
C27 H27B 0.9700
C28 C29 1.490(8)
C28 H28A 0.9700
C28 H28B 0.9700
C29 H29A 0.9700
C29 H29B 0.9700
C30 H30A 0.9600
C30 H30B 0.9600
C30 H30C 0.9600
C31 H31A 0.9600
C31 H31B 0.9600
C31 H31C 0.9600
O7 C32 1.428(4)
O7 H7O 0.8200
C32 C33 1.484(6)
C32 H32A 0.9700
C32 H32B 0.9700
C33 C34 1.469(6)
C33 H33A 0.9700
C33 H33B 0.9700
C34 C35 1.479(8)
C34 H34A 0.9700
C34 H34B 0.9700
C35 H35A 0.9600
C35 H35B 0.9600
C35 H35C 0.9600
